data_2220627
loop_
_publ_author_name
'Qin, Jian-Hua'
'Wang, Jian-Ge'

_publ_section_title
;
 4-Amino-3-ammoniopyridinium dichloride
;
_journal_coeditor_code SI2142
_journal_issue 1
_journal_name_full 'Acta Crystallographica Section E'
_journal_page_first o131
_journal_paper_doi 10.1107/S1600536808041962
_journal_volume 65
_journal_year 2009
_chemical_formula_iupac 'C5 H9 N3 2+, 2Cl -'
_chemical_formula_moiety 'C5 H9 N3 2+, 2(Cl -)'
_chemical_formula_sum 'C5 H9 Cl2 N3'
_chemical_formula_weight 182.05
_chemical_name_systematic
;
4-Amino-3-ammoniopyridinium dichloride
;
_space_group_IT_number 14
_symmetry_cell_setting monoclinic
_symmetry_space_group_name_Hall '-P 2ybc'
_symmetry_space_group_name_H-M 'P 1 21/c 1'
_atom_sites_solution_hydrogens geom
_atom_sites_solution_primary direct
_atom_sites_solution_secondary difmap
_audit_creation_method SHELXL-97
_cell_angle_alpha 90.00
_cell_angle_beta 92.065(4)
_cell_angle_gamma 90.00
_cell_formula_units_Z 4
_cell_length_a 8.362(2)
_cell_length_b 7.3218(19)
_cell_length_c 13.239(3)
_cell_measurement_reflns_used 2439
_cell_measurement_temperature 296(2)
_cell_measurement_theta_max 28.16
_cell_measurement_theta_min 3.08
_cell_volume 810.0(3)
_computing_cell_refinement 'SAINT (Bruker, 1997)'
_computing_data_collection 'SMART (Bruker, 1997)'
_computing_data_reduction 'SAINT (Bruker, 1997)'
_computing_molecular_graphics 'SHELXTL (Sheldrick, 2008)'
_computing_publication_material 'SHELXTL (Sheldrick, 2008)'
_computing_structure_refinement 'SHELXL97 (Sheldrick, 2008)'
_computing_structure_solution 'SHELXS97 (Sheldrick, 2008)'
_diffrn_ambient_temperature 296(2)
_diffrn_measured_fraction_theta_full 0.991
_diffrn_measured_fraction_theta_max 0.991
_diffrn_measurement_device_type 'Bruker SMART  CCD area-detector'
_diffrn_measurement_method '\f and \w'
_diffrn_radiation_monochromator graphite
_diffrn_radiation_source 'fine-focus sealed tube'
_diffrn_radiation_type MoK\a
_diffrn_radiation_wavelength 0.71073
_diffrn_reflns_av_R_equivalents 0.0142
_diffrn_reflns_av_sigmaI/netI 0.0170
_diffrn_reflns_limit_h_max 9
_diffrn_reflns_limit_h_min -10
_diffrn_reflns_limit_k_max 8
_diffrn_reflns_limit_k_min -6
_diffrn_reflns_limit_l_max 15
_diffrn_reflns_limit_l_min -16
_diffrn_reflns_number 3949
_diffrn_reflns_theta_full 25.49
_diffrn_reflns_theta_max 25.49
_diffrn_reflns_theta_min 2.44
_diffrn_standards_number 0
_exptl_absorpt_coefficient_mu 0.730
_exptl_absorpt_correction_T_max 0.9480
_exptl_absorpt_correction_T_min 0.7340
_exptl_absorpt_correction_type multi-scan
_exptl_absorpt_process_details '(SADABS; Bruker, 1997)'
_exptl_crystal_colour colorless
_exptl_crystal_density_diffrn 1.493
_exptl_crystal_density_method 'not measured'
_exptl_crystal_description block
_exptl_crystal_F_000 376
_exptl_crystal_size_max 0.41
_exptl_crystal_size_mid 0.31
_exptl_crystal_size_min 0.07
_refine_diff_density_max 0.241
_refine_diff_density_min -0.245
_refine_ls_extinction_method none
_refine_ls_goodness_of_fit_ref 1.144
_refine_ls_hydrogen_treatment constr
_refine_ls_matrix_type full
_refine_ls_number_parameters 92
_refine_ls_number_reflns 1494
_refine_ls_number_restraints 0
_refine_ls_restrained_S_all 1.144
_refine_ls_R_factor_all 0.0288
_refine_ls_R_factor_gt 0.0251
_refine_ls_shift/su_max 0.001
_refine_ls_shift/su_mean 0.000
_refine_ls_structure_factor_coef Fsqd
_refine_ls_weighting_details 'w=1/[\s^2^(Fo^2^)+(0.0285P)^2^+0.2927P] where P=(Fo^2^+2Fc^2^)/3'
_refine_ls_weighting_scheme calc
_refine_ls_wR_factor_gt 0.0644
_refine_ls_wR_factor_ref 0.0675
_reflns_number_gt 1345
_reflns_number_total 1494
_reflns_threshold_expression I>2\s(I)
_cod_data_source_file si2142.cif
_cod_data_source_block I
_cod_depositor_comments
;
The following automatic conversions were performed:
'_symmetry_cell_setting' value 'Monoclinic' changed to 'monoclinic'
according to '/home/saulius/struct/CIF-dictionaries/cif_core.dic'
dictionary named 'cif_core.dic' version 2.4.1 from 2010-06-29.

Automatic conversion script
Id: cif_fix_enum 1527 2010-12-29 10:47:43Z saulius 

The following automatic conversions were performed:

'_symmetry_cell_setting' value 'Monoclinic' changed to 'monoclinic'
according to /home/saulius/struct/CIF-dictionaries/cif_core.dic
dictionary named 'cif_core.dic' version 2.4.1 from 2010-06-29.

Automatic conversion script
Id: cif_fix_values 1715 2011-07-08 13:25:40Z adriana 
;
_cod_original_cell_volume 810.0(4)
_cod_original_sg_symbol_H-M 'P 21/c'
_cod_database_code 2220627
_cod_database_fobs_code 2220627

loop_
_symmetry_equiv_pos_as_xyz
'x, y, z'
'-x, y+1/2, -z+1/2'
'-x, -y, -z'
'x, -y-1/2, z-1/2'

loop_
_atom_site_type_symbol
_atom_site_label
_atom_site_fract_x
_atom_site_fract_y
_atom_site_fract_z
_atom_site_U_iso_or_equiv
_atom_site_adp_type
_atom_site_calc_flag
_atom_site_refinement_flags
_atom_site_occupancy
_atom_site_disorder_assembly
_atom_site_disorder_group
Cl Cl1 0.05806(5) 0.10977(6) 0.30663(3) 0.03884(15) Uani d . 1 . .
Cl Cl2 0.51526(5) 0.00029(6) 0.35359(3) 0.03603(14) Uani d . 1 . .
N N1 0.26647(16) 0.68257(19) 0.30328(10) 0.0320(3) Uani d . 1 . .
H H1A 0.3291 0.6281 0.2594 0.048 Uiso calc R 1 . .
H H1B 0.3026 0.7949 0.3160 0.048 Uiso calc R 1 . .
H H1C 0.1670 0.6887 0.2772 0.048 Uiso calc R 1 . .
N N2 0.11914(19) 0.8105(2) 0.48188(12) 0.0439(4) Uani d . 1 . .
H H2A 0.1182 0.8773 0.4284 0.053 Uiso calc R 1 . .
H H2B 0.0737 0.8485 0.5352 0.053 Uiso calc R 1 . .
N N3 0.33856(18) 0.3102(2) 0.48536(11) 0.0376(4) Uani d . 1 . .
H H3 0.3861 0.2061 0.4869 0.045 Uiso calc R 1 . .
C C1 0.3383(2) 0.4103(2) 0.40010(13) 0.0329(4) Uani d . 1 . .
H H1 0.3866 0.3649 0.3431 0.039 Uiso calc R 1 . .
C C2 0.26762(18) 0.5778(2) 0.39701(12) 0.0271(3) Uani d . 1 . .
C C3 0.19067(19) 0.6488(2) 0.48205(12) 0.0296(4) Uani d . 1 . .
C C4 0.1921(2) 0.5357(2) 0.56891(13) 0.0366(4) Uani d . 1 . .
H H4 0.1422 0.5751 0.6267 0.044 Uiso calc R 1 . .
C C5 0.2655(2) 0.3703(2) 0.56862(14) 0.0391(4) Uani d . 1 . .
H H5 0.2656 0.2976 0.6262 0.047 Uiso calc R 1 . .

loop_
_atom_site_aniso_label
_atom_site_aniso_U_11
_atom_site_aniso_U_22
_atom_site_aniso_U_33
_atom_site_aniso_U_12
_atom_site_aniso_U_13
_atom_site_aniso_U_23
Cl1 0.0414(3) 0.0428(3) 0.0324(2) 0.00951(19) 0.00267(18) -0.00166(18)
Cl2 0.0410(3) 0.0298(2) 0.0379(2) 0.00388(17) 0.01080(18) 0.00231(17)
N1 0.0335(7) 0.0344(8) 0.0283(7) 0.0006(6) 0.0044(6) -0.0002(6)
N2 0.0617(10) 0.0360(8) 0.0348(8) 0.0202(8) 0.0147(7) 0.0032(7)
N3 0.0403(8) 0.0265(7) 0.0462(9) 0.0089(6) 0.0023(7) 0.0007(6)
C1 0.0319(9) 0.0323(9) 0.0346(9) 0.0018(7) 0.0031(7) -0.0054(7)
C2 0.0260(8) 0.0283(8) 0.0270(8) -0.0013(6) 0.0012(6) -0.0008(6)
C3 0.0309(8) 0.0274(8) 0.0306(8) 0.0029(7) 0.0017(7) -0.0016(7)
C4 0.0434(10) 0.0377(10) 0.0291(9) 0.0069(8) 0.0069(7) 0.0021(7)
C5 0.0459(10) 0.0366(10) 0.0349(10) 0.0038(8) 0.0013(8) 0.0077(8)

loop_
_atom_type_symbol
_atom_type_description
_atom_type_scat_dispersion_real
_atom_type_scat_dispersion_imag
_atom_type_scat_source
C C 0.0033 0.0016 'International Tables Vol C Tables 4.2.6.8 and 6.1.1.4'
H H 0.0000 0.0000 'International Tables Vol C Tables 4.2.6.8 and 6.1.1.4'
N N 0.0061 0.0033 'International Tables Vol C Tables 4.2.6.8 and 6.1.1.4'
Cl Cl 0.1484 0.1585 'International Tables Vol C Tables 4.2.6.8 and 6.1.1.4'

loop_
_geom_angle_atom_site_label_1
_geom_angle_atom_site_label_2
_geom_angle_atom_site_label_3
_geom_angle_site_symmetry_1
_geom_angle_site_symmetry_3
_geom_angle
_geom_angle_publ_flag
C2 N1 H1A . . 109.5 ?
C2 N1 H1B . . 109.5 ?
H1A N1 H1B . . 109.5 ?
C2 N1 H1C . . 109.5 ?
H1A N1 H1C . . 109.5 ?
H1B N1 H1C . . 109.5 ?
C3 N2 H2A . . 120.0 ?
C3 N2 H2B . . 120.0 ?
H2A N2 H2B . . 120.0 ?
C1 N3 C5 . . 121.29(15) n
C1 N3 H3 . . 119.4 ?
C5 N3 H3 . . 119.4 ?
N3 C1 C2 . . 120.23(16) ?
N3 C1 H1 . . 119.9 ?
C2 C1 H1 . . 119.9 ?
C1 C2 C3 . . 121.06(15) ?
C1 C2 N1 . . 119.26(14) ?
C3 C2 N1 . . 119.65(14) ?
N2 C3 C2 . . 122.95(15) ?
N2 C3 C4 . . 120.92(15) ?
C2 C3 C4 . . 116.12(15) ?
C5 C4 C3 . . 120.64(16) ?
C5 C4 H4 . . 119.7 ?
C3 C4 H4 . . 119.7 ?
N3 C5 C4 . . 120.64(16) ?
N3 C5 H5 . . 119.7 ?
C4 C5 H5 . . 119.7 ?

loop_
_geom_bond_atom_site_label_1
_geom_bond_atom_site_label_2
_geom_bond_site_symmetry_2
_geom_bond_distance
_geom_bond_publ_flag
N1 C2 . 1.458(2) ?
N1 H1A . 0.8900 ?
N1 H1B . 0.8900 ?
N1 H1C . 0.8900 ?
N2 C3 . 1.326(2) ?
N2 H2A . 0.8600 ?
N2 H2B . 0.8600 ?
N3 C1 . 1.346(2) ?
N3 C5 . 1.353(2) ?
N3 H3 . 0.8600 ?
C1 C2 . 1.361(2) ?
C1 H1 . 0.9300 ?
C2 C3 . 1.416(2) ?
C3 C4 . 1.417(2) ?
C4 C5 . 1.358(3) ?
C4 H4 . 0.9300 ?
C5 H5 . 0.9300 ?

loop_
_geom_hbond_atom_site_label_D
_geom_hbond_atom_site_label_H
_geom_hbond_atom_site_label_A
_geom_hbond_site_symmetry_A
_geom_hbond_distance_DH
_geom_hbond_distance_HA
_geom_hbond_distance_DA
_geom_hbond_angle_DHA
_geom_hbond_publ_flag
N1 H1A Cl2 2_655 0.89 2.22 3.1142(15) 178.0 y
N1 H1B Cl2 1_565 0.89 2.37 3.1754(16) 150.9 y
N1 H1C Cl1 2 0.89 2.23 3.0790(16) 160.3 y
N2 H2A Cl1 1_565 0.86 2.39 3.2188(17) 163.2 y
N2 H2B Cl1 3_566 0.86 2.42 3.2672(17) 168.3 y
N3 H3 Cl2 . 0.86 2.59 3.2499(16) 134.7 y
N3 H3 Cl2 3_656 0.86 2.70 3.3198(16) 130.0 y

loop_
_geom_torsion_atom_site_label_1
_geom_torsion_atom_site_label_2
_geom_torsion_atom_site_label_3
_geom_torsion_atom_site_label_4
_geom_torsion_site_symmetry_1
_geom_torsion_site_symmetry_2
_geom_torsion_site_symmetry_3
_geom_torsion_site_symmetry_4
_geom_torsion
_geom_torsion_publ_flag
C5 N3 C1 C2 . . . . 1.9(3) ?
N3 C1 C2 C3 . . . . -1.2(2) ?
N3 C1 C2 N1 . . . . -178.99(14) ?
C1 C2 C3 N2 . . . . -179.35(16) ?
N1 C2 C3 N2 . . . . -1.6(2) ?
C1 C2 C3 C4 . . . . -0.1(2) ?
N1 C2 C3 C4 . . . . 177.72(15) ?
N2 C3 C4 C5 . . . . 179.99(18) ?
C2 C3 C4 C5 . . . . 0.7(3) ?
C1 N3 C5 C4 . . . . -1.2(3) ?
C3 C4 C5 N3 . . . . -0.1(3) ?

loop_
_cod_related_entry_id
_cod_related_entry_database
_cod_related_entry_code
1 ChemSpider 30655698
